data_4320025
loop_
_publ_author_name
'Markus Tesmer'
'Mouhai Shu'
'Heinrich Vahrenkamp'

_publ_section_title
;
 Sulfur-Rich Zinc Chemistry: New Tris(thioimidazolyl)hydroborate Ligands
 and Their Zinc Complex Chemistry Related to the Structure and Function of
 Alcohol Dehydrogenase
;
_journal_name_full 'Inorganic Chemistry'
_journal_page_first 4022
_journal_page_last 4029
_journal_paper_doi 10.1021/ic0101275
_journal_volume 40
_journal_year 2001
_chemical_formula_sum 'C21 H34 B Cl N6 O4 S3 Zn'
_chemical_formula_weight 642.35
_chemical_melting_point 521
_chemical_name_systematic
;
  [{Tris(tert-butyl-thioimidazolyl)borato}zinc-perchlorate]
;
_space_group_IT_number 14
_symmetry_cell_setting monoclinic
_symmetry_space_group_name_Hall '-P 2yn'
_symmetry_space_group_name_H-M 'P 1 21/n 1'
_atom_sites_solution_hydrogens geom
_atom_sites_solution_primary direct
_atom_sites_solution_secondary difmap
_audit_creation_method SHELXL-97
_cell_angle_alpha 90.00
_cell_angle_beta 90.28(3)
_cell_angle_gamma 90.00
_cell_formula_units_Z 4
_cell_length_a 11.031(2)
_cell_length_b 16.314(3)
_cell_length_c 16.093(3)
_cell_measurement_reflns_used 25
_cell_measurement_temperature 293(2)
_cell_volume 2896.1(9)
_computing_cell_refinement 'Bruker XSCANS'
_computing_data_collection 'Bruker XSCANS'
_computing_data_reduction 'Bruker SHELXTL'
_computing_molecular_graphics 'Bruker SHELXTL'
_computing_publication_material 'Bruker SHELXTL'
_computing_structure_refinement 'SHELXL-97 (Sheldrick, 1997)'
_computing_structure_solution 'SHELXS-97 (Sheldrick, 1990)'
_diffrn_ambient_temperature 293(2)
_diffrn_measured_fraction_theta_full 0.997
_diffrn_measured_fraction_theta_max 0.997
_diffrn_measurement_device_type 'Bruker P4'
_diffrn_measurement_method '\w scans'
_diffrn_radiation_monochromator graphite
_diffrn_radiation_source 'fine-focus sealed tube'
_diffrn_radiation_type MoK\a
_diffrn_radiation_wavelength 0.71073
_diffrn_reflns_av_R_equivalents 0.0673
_diffrn_reflns_av_sigmaI/netI 0.0742
_diffrn_reflns_limit_h_max 12
_diffrn_reflns_limit_h_min -12
_diffrn_reflns_limit_k_max 18
_diffrn_reflns_limit_k_min -18
_diffrn_reflns_limit_l_max 16
_diffrn_reflns_limit_l_min -17
_diffrn_reflns_number 18238
_diffrn_reflns_theta_full 23.33
_diffrn_reflns_theta_max 23.33
_diffrn_reflns_theta_min 1.78
_exptl_absorpt_coefficient_mu 1.195
_exptl_absorpt_correction_type none
_exptl_crystal_colour colourless
_exptl_crystal_density_diffrn 1.473
_exptl_crystal_density_method 'not measured'
_exptl_crystal_description isometric
_exptl_crystal_F_000 1336
_exptl_crystal_size_max 0.4
_exptl_crystal_size_mid 0.4
_exptl_crystal_size_min 0.3
_refine_diff_density_max 0.489
_refine_diff_density_min -0.323
_refine_diff_density_rms 0.069
_refine_ls_extinction_method none
_refine_ls_goodness_of_fit_ref 0.873
_refine_ls_hydrogen_treatment mixed
_refine_ls_matrix_type full
_refine_ls_number_parameters 334
_refine_ls_number_reflns 4189
_refine_ls_number_restraints 0
_refine_ls_restrained_S_all 0.873
_refine_ls_R_factor_all 0.0715
_refine_ls_R_factor_gt 0.0382
_refine_ls_shift/su_max 0.000
_refine_ls_shift/su_mean 0.000
_refine_ls_structure_factor_coef Fsqd
_refine_ls_weighting_details 'calc w=1/[\s^2^(Fo^2^)+(0.0403P)^2^+0.0000P] where P=(Fo^2^+2Fc^2^)/3'
_refine_ls_weighting_scheme calc
_refine_ls_wR_factor_gt 0.0763
_refine_ls_wR_factor_ref 0.0862
_reflns_number_gt 2752
_reflns_number_total 4189
_reflns_threshold_expression >2sigma(I)
_cod_data_source_file ic0101275_5.cif
_cod_data_source_block mt8(complex5)
_cod_depositor_comments
;
The following automatic conversions were performed:

'_chemical_melting_point' value '521K' was changed to '521' - the
value should be numeric and without a unit designator.

Automatic conversion script
Id: cif_fix_values 1569 2011-02-09 13:29:24Z adriana 
;
_cod_original_cell_volume 2896.2(10)
_cod_database_code 4320025

loop_
_symmetry_equiv_pos_as_xyz
'x, y, z'
'-x+1/2, y+1/2, -z+1/2'
'-x, -y, -z'
'x-1/2, -y-1/2, z-1/2'

loop_
_atom_site_label
_atom_site_type_symbol
_atom_site_fract_x
_atom_site_fract_y
_atom_site_fract_z
_atom_site_U_iso_or_equiv
_atom_site_adp_type
_atom_site_occupancy
_atom_site_symmetry_multiplicity
_atom_site_calc_flag
_atom_site_refinement_flags
_atom_site_disorder_assembly
_atom_site_disorder_group
Zn1 Zn 0.16016(4) 0.06600(3) 0.23995(3) 0.03046(16) Uani 1 1 d . . .
S1 S 0.31046(10) 0.09042(6) 0.33841(7) 0.0333(3) Uani 1 1 d . . .
S2 S 0.05097(9) -0.04931(6) 0.27714(7) 0.0317(3) Uani 1 1 d . . .
S3 S 0.25326(9) 0.04489(6) 0.11284(7) 0.0322(3) Uani 1 1 d . . .
N1 N 0.3232(3) -0.07814(18) 0.3434(2) 0.0263(8) Uani 1 1 d . . .
N2 N 0.2783(3) -0.02300(19) 0.4639(2) 0.0281(8) Uani 1 1 d . . .
N3 N 0.2382(3) -0.13241(18) 0.2029(2) 0.0282(8) Uani 1 1 d . . .
N4 N 0.0621(3) -0.15294(19) 0.1419(2) 0.0308(9) Uani 1 1 d . . .
N5 N 0.4254(3) -0.03582(19) 0.20563(19) 0.0266(8) Uani 1 1 d . . .
N6 N 0.4990(3) 0.06888(19) 0.13628(19) 0.0272(8) Uani 1 1 d . . .
B1 B 0.3515(4) -0.1024(3) 0.2523(3) 0.0313(12) Uani 1 1 d . . .
H1 H 0.4052 -0.1501 0.2562 0.038 Uiso 1 1 calc R . .
Cl1 Cl -0.06326(10) 0.18610(6) 0.24461(8) 0.0427(3) Uani 1 1 d . . .
O1 O 0.0590(3) 0.16808(16) 0.2161(2) 0.0519(9) Uani 1 1 d . . .
O2 O -0.1386(3) 0.11712(17) 0.2336(2) 0.0590(10) Uani 1 1 d . . .
O3 O -0.1064(3) 0.25504(17) 0.1999(2) 0.0610(10) Uani 1 1 d . . .
O4 O -0.0535(3) 0.2047(2) 0.3321(2) 0.0817(12) Uani 1 1 d . . .
C1 C 0.3032(3) -0.0064(2) 0.3828(3) 0.0300(10) Uani 1 1 d . . .
C2 C 0.3099(4) -0.1398(2) 0.4001(3) 0.0325(11) Uani 1 1 d . . .
H2B H 0.3192 -0.1955 0.3893 0.039 Uiso 1 1 calc R . .
C3 C 0.2813(4) -0.1069(2) 0.4739(3) 0.0330(11) Uani 1 1 d . . .
H3A H 0.2664 -0.1355 0.5228 0.040 Uiso 1 1 calc R . .
C4 C 0.2539(4) 0.0375(3) 0.5325(3) 0.0357(11) Uani 1 1 d . . .
C5 C 0.2282(4) -0.0096(3) 0.6120(3) 0.0464(13) Uani 1 1 d . . .
H5A H 0.2976 -0.0422 0.6265 0.070 Uiso 1 1 calc R . .
H5B H 0.1594 -0.0447 0.6035 0.070 Uiso 1 1 calc R . .
H5C H 0.2114 0.0283 0.6561 0.070 Uiso 1 1 calc R . .
C6 C 0.3674(4) 0.0896(3) 0.5450(3) 0.0449(12) Uani 1 1 d . . .
H6A H 0.4351 0.0546 0.5572 0.067 Uiso 1 1 calc R . .
H6B H 0.3550 0.1268 0.5903 0.067 Uiso 1 1 calc R . .
H6C H 0.3834 0.1201 0.4952 0.067 Uiso 1 1 calc R . .
C7 C 0.1412(4) 0.0893(3) 0.5106(3) 0.0479(13) Uani 1 1 d . . .
H7A H 0.1563 0.1200 0.4608 0.072 Uiso 1 1 calc R . .
H7B H 0.1243 0.1264 0.5553 0.072 Uiso 1 1 calc R . .
H7C H 0.0729 0.0538 0.5020 0.072 Uiso 1 1 calc R . .
C8 C 0.1189(4) -0.1128(2) 0.2053(3) 0.0287(10) Uani 1 1 d . . .
C9 C 0.2557(4) -0.1858(2) 0.1379(3) 0.0350(11) Uani 1 1 d . . .
H9A H 0.3292 -0.2090 0.1225 0.042 Uiso 1 1 calc R . .
C10 C 0.1490(4) -0.1984(2) 0.1010(3) 0.0389(12) Uani 1 1 d . . .
H10A H 0.1354 -0.2322 0.0553 0.047 Uiso 1 1 calc R . .
C11 C -0.0692(4) -0.1488(3) 0.1178(3) 0.0378(11) Uani 1 1 d . . .
C12 C -0.0880(4) -0.2000(3) 0.0397(3) 0.0630(16) Uani 1 1 d . . .
H12A H -0.0677 -0.2561 0.0512 0.095 Uiso 1 1 calc R . .
H12B H -0.0370 -0.1796 -0.0038 0.095 Uiso 1 1 calc R . .
H12C H -0.1713 -0.1965 0.0225 0.095 Uiso 1 1 calc R . .
C13 C -0.1458(4) -0.1835(3) 0.1871(3) 0.0642(16) Uani 1 1 d . . .
H13A H -0.1225 -0.2393 0.1975 0.096 Uiso 1 1 calc R . .
H13B H -0.2298 -0.1817 0.1712 0.096 Uiso 1 1 calc R . .
H13C H -0.1338 -0.1516 0.2366 0.096 Uiso 1 1 calc R . .
C14 C -0.1022(4) -0.0601(3) 0.0981(3) 0.0487(13) Uani 1 1 d . . .
H14A H -0.0535 -0.0409 0.0528 0.073 Uiso 1 1 calc R . .
H14B H -0.0874 -0.0266 0.1461 0.073 Uiso 1 1 calc R . .
H14C H -0.1863 -0.0569 0.0829 0.073 Uiso 1 1 calc R . .
C15 C 0.3965(3) 0.0258(2) 0.1533(2) 0.0273(10) Uani 1 1 d . . .
C16 C 0.5484(4) -0.0306(3) 0.2207(3) 0.0349(11) Uani 1 1 d . . .
H16A H 0.5929 -0.0662 0.2541 0.042 Uiso 1 1 calc R . .
C17 C 0.5932(4) 0.0332(2) 0.1799(3) 0.0348(11) Uani 1 1 d . . .
H17A H 0.6734 0.0506 0.1806 0.042 Uiso 1 1 calc R . .
C18 C 0.5101(4) 0.1458(2) 0.0847(3) 0.0342(11) Uani 1 1 d . . .
C19 C 0.6425(4) 0.1722(3) 0.0831(3) 0.0475(13) Uani 1 1 d . . .
H19A H 0.6693 0.1843 0.1387 0.071 Uiso 1 1 calc R . .
H19B H 0.6508 0.2202 0.0491 0.071 Uiso 1 1 calc R . .
H19C H 0.6910 0.1287 0.0607 0.071 Uiso 1 1 calc R . .
C20 C 0.4708(4) 0.1274(3) -0.0045(3) 0.0460(13) Uani 1 1 d . . .
H20A H 0.5218 0.0854 -0.0272 0.069 Uiso 1 1 calc R . .
H20B H 0.4777 0.1762 -0.0375 0.069 Uiso 1 1 calc R . .
H20C H 0.3881 0.1091 -0.0049 0.069 Uiso 1 1 calc R . .
C21 C 0.4340(4) 0.2130(3) 0.1245(3) 0.0540(14) Uani 1 1 d . . .
H21A H 0.4625 0.2228 0.1801 0.081 Uiso 1 1 calc R . .
H21B H 0.3507 0.1960 0.1260 0.081 Uiso 1 1 calc R . .
H21C H 0.4409 0.2624 0.0925 0.081 Uiso 1 1 calc R . .

loop_
_atom_site_aniso_label
_atom_site_aniso_U_11
_atom_site_aniso_U_22
_atom_site_aniso_U_33
_atom_site_aniso_U_23
_atom_site_aniso_U_13
_atom_site_aniso_U_12
Zn1 0.0286(3) 0.0284(3) 0.0343(3) 0.0009(2) -0.0018(2) 0.0030(2)
S1 0.0406(7) 0.0247(6) 0.0345(7) 0.0022(5) -0.0056(5) -0.0014(5)
S2 0.0298(6) 0.0315(6) 0.0336(7) -0.0021(5) 0.0028(5) 0.0006(5)
S3 0.0244(6) 0.0420(7) 0.0302(7) 0.0043(5) -0.0034(5) 0.0023(5)
N1 0.029(2) 0.0199(19) 0.030(2) 0.0011(17) -0.0049(16) -0.0014(15)
N2 0.029(2) 0.030(2) 0.026(2) 0.0037(17) -0.0017(16) 0.0002(16)
N3 0.027(2) 0.0248(19) 0.033(2) -0.0031(16) -0.0017(17) 0.0002(15)
N4 0.030(2) 0.0264(19) 0.036(2) -0.0071(17) -0.0016(18) -0.0069(16)
N5 0.023(2) 0.032(2) 0.025(2) -0.0017(16) -0.0056(16) 0.0059(15)
N6 0.0248(19) 0.0301(19) 0.027(2) 0.0018(17) -0.0022(16) 0.0006(16)
B1 0.032(3) 0.025(3) 0.036(3) -0.001(2) -0.002(2) 0.003(2)
Cl1 0.0298(6) 0.0329(6) 0.0653(9) 0.0033(6) -0.0037(6) 0.0020(5)
O1 0.0353(19) 0.0333(17) 0.087(3) 0.0131(17) 0.0098(17) 0.0100(14)
O2 0.044(2) 0.039(2) 0.093(3) 0.0107(18) -0.0125(19) -0.0116(16)
O3 0.045(2) 0.0347(19) 0.103(3) 0.0223(19) -0.014(2) 0.0060(15)
O4 0.090(3) 0.105(3) 0.050(3) -0.024(2) 0.005(2) -0.001(2)
C1 0.025(2) 0.029(2) 0.036(3) 0.002(2) -0.010(2) -0.0023(19)
C2 0.034(3) 0.025(2) 0.038(3) 0.005(2) -0.010(2) 0.0006(19)
C3 0.040(3) 0.027(2) 0.033(3) 0.010(2) -0.005(2) -0.003(2)
C4 0.040(3) 0.038(3) 0.030(3) -0.004(2) 0.001(2) -0.003(2)
C5 0.052(3) 0.053(3) 0.035(3) -0.001(2) -0.001(2) -0.002(2)
C6 0.050(3) 0.050(3) 0.035(3) -0.010(2) -0.008(2) -0.007(2)
C7 0.045(3) 0.047(3) 0.052(3) -0.004(2) 0.003(2) 0.008(2)
C8 0.032(3) 0.023(2) 0.031(3) 0.002(2) -0.002(2) -0.0013(19)
C9 0.030(3) 0.031(2) 0.044(3) -0.013(2) -0.001(2) 0.002(2)
C10 0.041(3) 0.032(3) 0.044(3) -0.016(2) 0.000(2) -0.006(2)
C11 0.031(3) 0.036(3) 0.046(3) -0.005(2) -0.011(2) -0.004(2)
C12 0.049(3) 0.064(3) 0.076(4) -0.029(3) -0.024(3) 0.001(3)
C13 0.038(3) 0.070(4) 0.085(4) 0.011(3) 0.004(3) -0.024(3)
C14 0.048(3) 0.050(3) 0.048(3) -0.002(3) -0.016(2) 0.006(3)
C15 0.027(2) 0.027(2) 0.029(3) -0.003(2) -0.002(2) 0.0044(19)
C16 0.029(3) 0.038(3) 0.037(3) 0.001(2) -0.011(2) 0.003(2)
C17 0.025(3) 0.038(3) 0.041(3) 0.002(2) -0.004(2) -0.003(2)
C18 0.035(3) 0.035(2) 0.033(3) 0.002(2) 0.000(2) -0.001(2)
C19 0.040(3) 0.041(3) 0.062(4) 0.006(2) 0.002(2) -0.009(2)
C20 0.044(3) 0.055(3) 0.039(3) 0.007(2) 0.001(2) -0.009(2)
C21 0.059(3) 0.032(3) 0.072(4) -0.002(3) 0.007(3) 0.002(2)

loop_
_atom_type_symbol
_atom_type_description
_atom_type_scat_dispersion_real
_atom_type_scat_dispersion_imag
_atom_type_scat_source
C C 0.0033 0.0016 'International Tables Vol C Tables 4.2.6.8 and 6.1.1.4'
H H 0.0000 0.0000 'International Tables Vol C Tables 4.2.6.8 and 6.1.1.4'
B B 0.0013 0.0007 'International Tables Vol C Tables 4.2.6.8 and 6.1.1.4'
N N 0.0061 0.0033 'International Tables Vol C Tables 4.2.6.8 and 6.1.1.4'
O O 0.0106 0.0060 'International Tables Vol C Tables 4.2.6.8 and 6.1.1.4'
S S 0.1246 0.1234 'International Tables Vol C Tables 4.2.6.8 and 6.1.1.4'
Cl Cl 0.1484 0.1585 'International Tables Vol C Tables 4.2.6.8 and 6.1.1.4'
Zn Zn 0.2839 1.4301 'International Tables Vol C Tables 4.2.6.8 and 6.1.1.4'

loop_
_geom_angle_atom_site_label_1
_geom_angle_atom_site_label_2
_geom_angle_atom_site_label_3
_geom_angle
_geom_angle_site_symmetry_1
_geom_angle_site_symmetry_3
_geom_angle_publ_flag
O1 Zn1 S2 115.31(9) . . ?
O1 Zn1 S3 101.49(9) . . ?
S2 Zn1 S3 109.92(4) . . ?
O1 Zn1 S1 112.12(9) . . ?
S2 Zn1 S1 109.50(4) . . ?
S3 Zn1 S1 108.03(4) . . ?
C1 S1 Zn1 95.21(14) . . ?
C8 S2 Zn1 94.94(13) . . ?
C15 S3 Zn1 95.87(14) . . ?
C1 N1 C2 107.9(3) . . ?
C1 N1 B1 134.3(3) . . ?
C2 N1 B1 117.7(3) . . ?
C1 N2 C3 107.7(3) . . ?
C1 N2 C4 127.6(3) . . ?
C3 N2 C4 124.7(3) . . ?
C8 N3 C9 108.1(3) . . ?
C8 N3 B1 133.5(3) . . ?
C9 N3 B1 118.2(3) . . ?
C8 N4 C10 107.3(3) . . ?
C8 N4 C11 127.8(3) . . ?
C10 N4 C11 125.0(3) . . ?
C15 N5 C16 107.0(3) . . ?
C15 N5 B1 134.4(3) . . ?
C16 N5 B1 118.4(3) . . ?
C15 N6 C17 107.7(3) . . ?
C15 N6 C18 127.6(3) . . ?
C17 N6 C18 124.6(3) . . ?
N1 B1 N5 112.8(3) . . ?
N1 B1 N3 113.4(3) . . ?
N5 B1 N3 113.3(3) . . ?
O2 Cl1 O3 111.95(19) . . ?
O2 Cl1 O4 109.4(2) . . ?
O3 Cl1 O4 110.6(2) . . ?
O2 Cl1 O1 110.22(19) . . ?
O3 Cl1 O1 108.01(19) . . ?
O4 Cl1 O1 106.6(2) . . ?
Cl1 O1 Zn1 127.70(18) . . ?
N1 C1 N2 108.2(3) . . ?
N1 C1 S1 126.0(3) . . ?
N2 C1 S1 125.8(3) . . ?
C3 C2 N1 108.8(4) . . ?
C2 C3 N2 107.4(4) . . ?
N2 C4 C6 108.2(3) . . ?
N2 C4 C5 108.6(3) . . ?
C6 C4 C5 109.1(4) . . ?
N2 C4 C7 109.8(3) . . ?
C6 C4 C7 112.6(4) . . ?
C5 C4 C7 108.4(4) . . ?
N3 C8 N4 108.0(3) . . ?
N3 C8 S2 125.8(3) . . ?
N4 C8 S2 126.2(3) . . ?
C10 C9 N3 108.1(4) . . ?
C9 C10 N4 108.5(4) . . ?
N4 C11 C13 109.6(3) . . ?
N4 C11 C12 108.5(3) . . ?
C13 C11 C12 109.2(4) . . ?
N4 C11 C14 109.0(3) . . ?
C13 C11 C14 112.0(4) . . ?
C12 C11 C14 108.5(4) . . ?
N5 C15 N6 108.5(3) . . ?
N5 C15 S3 125.5(3) . . ?
N6 C15 S3 126.0(3) . . ?
C17 C16 N5 109.2(4) . . ?
C16 C17 N6 107.6(4) . . ?
N6 C18 C19 108.9(3) . . ?
N6 C18 C21 108.7(3) . . ?
C19 C18 C21 109.6(4) . . ?
N6 C18 C20 109.2(3) . . ?
C19 C18 C20 108.0(4) . . ?
C21 C18 C20 112.5(4) . . ?

loop_
_geom_bond_atom_site_label_1
_geom_bond_atom_site_label_2
_geom_bond_distance
_geom_bond_site_symmetry_2
_geom_bond_publ_flag
Zn1 O1 2.040(3) . ?
Zn1 S2 2.3142(12) . ?
Zn1 S3 2.3191(13) . ?
Zn1 S1 2.3223(14) . ?
S1 C1 1.736(4) . ?
S2 C8 1.726(4) . ?
S3 C15 1.735(4) . ?
N1 C1 1.349(5) . ?
N1 C2 1.366(5) . ?
N1 B1 1.552(5) . ?
N2 C1 1.363(5) . ?
N2 C3 1.379(5) . ?
N2 C4 1.505(5) . ?
N3 C8 1.355(5) . ?
N3 C9 1.376(5) . ?
N3 B1 1.557(5) . ?
N4 C8 1.363(5) . ?
N4 C10 1.382(5) . ?
N4 C11 1.499(5) . ?
N5 C15 1.349(5) . ?
N5 C16 1.380(5) . ?
N5 B1 1.554(5) . ?
N6 C15 1.360(5) . ?
N6 C17 1.380(5) . ?
N6 C18 1.511(5) . ?
Cl1 O2 1.410(3) . ?
Cl1 O3 1.416(3) . ?
Cl1 O4 1.444(3) . ?
Cl1 O1 1.457(3) . ?
C2 C3 1.343(5) . ?
C4 C6 1.525(5) . ?
C4 C5 1.520(5) . ?
C4 C7 1.543(6) . ?
C9 C10 1.331(5) . ?
C11 C13 1.513(6) . ?
C11 C12 1.522(6) . ?
C11 C14 1.525(5) . ?
C16 C17 1.327(5) . ?
C18 C19 1.523(5) . ?
C18 C21 1.523(6) . ?
C18 C20 1.527(5) . ?
